data_9009845
loop_
_publ_author_name
'Ercit, T. S.'
'Cerny, P.'
'Hawthorne, F. C.'

_publ_section_title
;
 Cesstibtantite - a geologic introduction to the inverse pyrochlores
 Loclity: Tanco pegmatite, Manitoba, Canada
 Sample: SMP 6
;
_journal_name_full 'Mineralogy and Petrology'
_journal_page_first 235
_journal_page_last 255
_journal_paper_doi 10.1007/BF01163101
_journal_volume 48
_journal_year 1993
_chemical_formula_sum
;Bi0.02 Ca0.06 Cs0.22 F0.385 H0.385 K0.01 Na0.45 Nb0.05 O6.165 Pb0.14 Sb0.39
 Ta1.95
;
_chemical_name_mineral Cesstibtantite
_space_group_IT_number 227
_symmetry_space_group_name_Hall '-F 4vw 2vw 3'
_symmetry_space_group_name_H-M 'F d -3 m :2'
_cell_angle_alpha 90
_cell_angle_beta 90
_cell_angle_gamma 90
_cell_formula_units_Z 8
_cell_length_a 10.496
_cell_length_b 10.496
_cell_length_c 10.496
_cell_volume 1156.303
_database_code_amcsd 0014637
_exptl_crystal_density_diffrn 6.744
_cod_original_sg_symbol_H-M 'F d 3 m'
_cod_original_formula_sum 'Na.45 Sb.39 Pb.14 Ca.06 Bi.02 (Ta1.95 Nb.05) O6.165 F.385 Cs.22 K.01 H.385'
_cod_database_code 9009845

loop_
_space_group_symop_operation_xyz
x,y,z
x,1/2+y,1/2+z
1/2+x,y,1/2+z
1/2+x,1/2+y,z
3/4+z,1/2-x,1/4+y
3/4+z,-x,3/4+y
1/4+z,1/2-x,3/4+y
1/4+z,-x,1/4+y
3/4-y,1/2+z,1/4-x
3/4-y,+z,3/4-x
1/4-y,1/2+z,3/4-x
1/4-y,+z,1/4-x
3/4+x,1/2-y,1/4+z
3/4+x,-y,3/4+z
1/4+x,1/2-y,3/4+z
1/4+x,-y,1/4+z
3/4-z,1/2+x,1/4-y
3/4-z,+x,3/4-y
1/4-z,1/2+x,3/4-y
1/4-z,+x,1/4-y
3/4+y,1/2-z,1/4+x
3/4+y,-z,3/4+x
1/4+y,1/2-z,3/4+x
1/4+y,-z,1/4+x
3/4-x,1/2+y,1/4-z
3/4-x,+y,3/4-z
1/4-x,1/2+y,3/4-z
1/4-x,+y,1/4-z
1/2+x,3/4-z,1/4-y
1/2+x,1/4-z,3/4-y
+x,3/4-z,3/4-y
+x,1/4-z,1/4-y
1/2-z,3/4+y,1/4+x
1/2-z,1/4+y,3/4+x
-z,3/4+y,3/4+x
-z,1/4+y,1/4+x
1/2+y,3/4-x,1/4-z
1/2+y,1/4-x,3/4-z
+y,3/4-x,3/4-z
+y,1/4-x,1/4-z
1/2-x,3/4+z,1/4+y
1/2-x,1/4+z,3/4+y
-x,3/4+z,3/4+y
-x,1/4+z,1/4+y
1/2+z,3/4-y,1/4-x
1/2+z,1/4-y,3/4-x
+z,3/4-y,3/4-x
+z,1/4-y,1/4-x
1/2-y,3/4+x,1/4+z
1/2-y,1/4+x,3/4+z
-y,3/4+x,3/4+z
-y,1/4+x,1/4+z
x,1/2+z,1/2+y
x,+z,+y
1/2+x,1/2+z,+y
1/2+x,+z,1/2+y
-z,1/2-y,1/2-x
-z,-y,-x
1/2-z,1/2-y,-x
1/2-z,-y,1/2-x
y,1/2+x,1/2+z
y,+x,+z
1/2+y,1/2+x,+z
1/2+y,+x,1/2+z
-x,1/2-z,1/2-y
-x,-z,-y
1/2-x,1/2-z,-y
1/2-x,-z,1/2-y
z,1/2+y,1/2+x
z,+y,+x
1/2+z,1/2+y,+x
1/2+z,+y,1/2+x
-y,1/2-x,1/2-z
-y,-x,-z
1/2-y,1/2-x,-z
1/2-y,-x,1/2-z
3/4+z,1/4+x,1/2-y
3/4+z,3/4+x,-y
1/4+z,1/4+x,-y
1/4+z,3/4+x,1/2-y
3/4-y,1/4-z,1/2+x
3/4-y,3/4-z,+x
1/4-y,1/4-z,+x
1/4-y,3/4-z,1/2+x
3/4+x,1/4+y,1/2-z
3/4+x,3/4+y,-z
1/4+x,1/4+y,-z
1/4+x,3/4+y,1/2-z
3/4-z,1/4-x,1/2+y
3/4-z,3/4-x,+y
1/4-z,1/4-x,+y
1/4-z,3/4-x,1/2+y
3/4+y,1/4+z,1/2-x
3/4+y,3/4+z,-x
1/4+y,1/4+z,-x
1/4+y,3/4+z,1/2-x
3/4-x,1/4-y,1/2+z
3/4-x,3/4-y,+z
1/4-x,1/4-y,+z
1/4-x,3/4-y,1/2+z
-z,3/4+x,3/4+y
-z,1/4+x,1/4+y
1/2-z,3/4+x,1/4+y
1/2-z,1/4+x,3/4+y
y,3/4-z,3/4-x
y,1/4-z,1/4-x
1/2+y,3/4-z,1/4-x
1/2+y,1/4-z,3/4-x
-x,3/4+y,3/4+z
-x,1/4+y,1/4+z
1/2-x,3/4+y,1/4+z
1/2-x,1/4+y,3/4+z
z,3/4-x,3/4-y
z,1/4-x,1/4-y
1/2+z,3/4-x,1/4-y
1/2+z,1/4-x,3/4-y
-y,3/4+z,3/4+x
-y,1/4+z,1/4+x
1/2-y,3/4+z,1/4+x
1/2-y,1/4+z,3/4+x
x,3/4-y,3/4-z
x,1/4-y,1/4-z
1/2+x,3/4-y,1/4-z
1/2+x,1/4-y,3/4-z
1/4-x,1/2+z,3/4-y
1/4-x,+z,1/4-y
3/4-x,1/2+z,1/4-y
3/4-x,+z,3/4-y
1/4+z,1/2-y,3/4+x
1/4+z,-y,1/4+x
3/4+z,1/2-y,1/4+x
3/4+z,-y,3/4+x
1/4-y,1/2+x,3/4-z
1/4-y,+x,1/4-z
3/4-y,1/2+x,1/4-z
3/4-y,+x,3/4-z
1/4+x,1/2-z,3/4+y
1/4+x,-z,1/4+y
3/4+x,1/2-z,1/4+y
3/4+x,-z,3/4+y
1/4-z,1/2+y,3/4-x
1/4-z,+y,1/4-x
3/4-z,1/2+y,1/4-x
3/4-z,+y,3/4-x
1/4+y,1/2-x,3/4+z
1/4+y,-x,1/4+z
3/4+y,1/2-x,1/4+z
3/4+y,-x,3/4+z
3/4-x,3/4-z,y
3/4-x,1/4-z,1/2+y
1/4-x,3/4-z,1/2+y
1/4-x,1/4-z,y
3/4+z,3/4+y,-x
3/4+z,1/4+y,1/2-x
1/4+z,3/4+y,1/2-x
1/4+z,1/4+y,-x
3/4-y,3/4-x,z
3/4-y,1/4-x,1/2+z
1/4-y,3/4-x,1/2+z
1/4-y,1/4-x,z
3/4+x,3/4+z,-y
3/4+x,1/4+z,1/2-y
1/4+x,3/4+z,1/2-y
1/4+x,1/4+z,-y
3/4-z,3/4-y,x
3/4-z,1/4-y,1/2+x
1/4-z,3/4-y,1/2+x
1/4-z,1/4-y,x
3/4+y,3/4+x,-z
3/4+y,1/4+x,1/2-z
1/4+y,3/4+x,1/2-z
1/4+y,1/4+x,-z
-z,-x,-y
-z,1/2-x,1/2-y
1/2-z,-x,1/2-y
1/2-z,1/2-x,-y
y,z,x
y,1/2+z,1/2+x
1/2+y,z,1/2+x
1/2+y,1/2+z,x
-x,-y,-z
-x,1/2-y,1/2-z
1/2-x,-y,1/2-z
1/2-x,1/2-y,-z
z,x,y
z,1/2+x,1/2+y
1/2+z,x,1/2+y
1/2+z,1/2+x,y
-y,-z,-x
-y,1/2-z,1/2-x
1/2-y,-z,1/2-x
1/2-y,1/2-z,-x

loop_
_atom_site_aniso_label
_atom_site_aniso_U_11
_atom_site_aniso_U_22
_atom_site_aniso_U_33
_atom_site_aniso_U_12
_atom_site_aniso_U_13
_atom_site_aniso_U_23
TaB 0.00980 0.00980 0.00980 -0.00260 -0.00260 -0.00260
NbB 0.00980 0.00980 0.00980 -0.00260 -0.00260 -0.00260
Oo 0.01620 0.02550 0.02550 0.00000 0.00000 0.00810
O-Ho 0.01620 0.02550 0.02550 0.00000 0.00000 0.00810
Fo 0.01620 0.02550 0.02550 0.00000 0.00000 0.00810

loop_
_atom_site_label
_atom_site_fract_x
_atom_site_fract_y
_atom_site_fract_z
_atom_site_occupancy
_atom_site_U_iso_or_equiv
_atom_site_type_symbol
_atom_site_attached_hydrogens
NaA 0.51300 0.51300 0.47100 0.03750 0.01500 Na 0
Sb3+A 0.51300 0.51300 0.47100 0.03250 0.01500 Sb 0
PbA 0.51300 0.51300 0.47100 0.01170 0.01500 Pb 0
CaA 0.51300 0.51300 0.47100 0.00500 0.01500 Ca 0
Bi3+A 0.51300 0.51300 0.47100 0.00170 0.01500 Bi 0
TaB 0.00000 0.00000 0.00000 0.97500 ? Ta 0
NbB 0.00000 0.00000 0.00000 0.02500 ? Nb 0
Oo 0.31100 0.12500 0.12500 0.96330 ? O 0
O-Ho 0.31100 0.12500 0.12500 0.01830 ? O 1
Fo 0.31100 0.12500 0.12500 0.01830 ? F 0
Csphi 0.37500 0.37500 0.37500 0.22000 0.03700 Cs 0
Kphi 0.37500 0.37500 0.37500 0.01000 0.03700 K 0
O-Hphi 0.37500 0.37500 0.37500 0.27500 0.03700 O 1
Fphi 0.37500 0.37500 0.37500 0.27500 0.03700 F 0

loop_
_cod_changelog_entry_id
_cod_changelog_entry_author
_cod_changelog_entry_date
_cod_changelog_entry_text
1
;cod-tools version 3.8.0
Id: cif_guess_AMCSD_atom_types 9581 2023-05-17 12:35:41Z saulius
;
2023-05-23T09:20:01+03:00
;Derived atom types and hydrogen counts
from atom names that follow the AMCSD naming convention
(Wat == water, O-H == hydroxyl).
;
2
;cod-tools version 3.10.1
Id: cif_fix_AMCSD_aniso_labels 10200 2024-08-01 14:09:44Z saulius
;
2024-08-02T12:21:25+03:00
;Changed the following '_atom_site_aniso_label' values:
'OHo' -> 'O-Ho'
;

loop_
_cod_related_entry_id
_cod_related_entry_database
_cod_related_entry_code
1 AMCSD 0014637
